data_7035819
loop_
_publ_author_name
'Hald\'on, Estela'
'Kozma, \'Agnes'
'Tinnermann, Hendrik'
'Gu, Lianghu'
'Goddard, Richard'
'Alcarazo, Manuel'

_publ_section_title
;
 Synthesis and reactivity of \a-cationic phosphines: the effect of
 imidazolinium and amidinium substituents.
;
_journal_issue 5
_journal_name_full 'Dalton transactions (Cambridge, England : 2003)'
_journal_page_first 1872
_journal_page_last 1876
_journal_paper_doi 10.1039/c5dt02341f
_journal_volume 45
_journal_year 2016
_chemical_compound_source dichloromethane
_chemical_formula_moiety 'C28 H45 N4 P, 2(F6 Sb)'
_chemical_formula_sum 'C28 H45 F12 N4 P Sb2'
_chemical_formula_weight 940.15
_space_group_crystal_system triclinic
_space_group_IT_number 2
_space_group_name_Hall '-P 1'
_space_group_name_H-M_alt 'P -1'
_symmetry_cell_setting triclinic
_symmetry_Int_Tables_number 2
_symmetry_space_group_name_Hall '-P 1'
_symmetry_space_group_name_H-M 'P -1'
_atom_sites_solution_hydrogens geom
_atom_sites_solution_primary direct
_atom_sites_solution_secondary difmap
_audit_block_code GUN-GB-260-01
_audit_creation_date 2014-07-31
_audit_creation_method
;
Olex2 1.2
(compiled 2014.07.22 svn.r2960 for OlexSys, GUI svn.r4862)
;
_audit_update_record
;
2015-06-19 deposited with the CCDC.
2015-07-06 downloaded from the CCDC.
;
_cell_angle_alpha 82.3872(10)
_cell_angle_beta 82.2212(9)
_cell_angle_gamma 87.2389(10)
_cell_formula_units_Z 2
_cell_length_a 10.2341(2)
_cell_length_b 11.9121(3)
_cell_length_c 14.5106(3)
_cell_measurement_reflns_used 9983
_cell_measurement_temperature 100
_cell_measurement_theta_max 67.2688
_cell_measurement_theta_min 3.0990
_cell_volume 1736.43(7)
_computing_cell_refinement 'SAINT software (Bruker AXS, 2004)'
_computing_data_collection 'APEX2 (Bruker AXS, 2005-2013)'
_computing_data_reduction 'SAINT software (Bruker AXS, 2004)'
_computing_molecular_graphics 'DIAMOND (Crystal Impact GbR, 1997-2012)'
_computing_publication_material 'Olex2 (Dolomanov et al., 2009)'
_computing_structure_refinement 'SHELXL (G. M. Sheldrick, 2013)'
_computing_structure_solution 'SHELXS (G. M. Sheldrick, 2013)'
_diffrn_ambient_temperature 100
_diffrn_detector_area_resol_mean 66.67
_diffrn_measured_fraction_theta_full 0.963
_diffrn_measured_fraction_theta_max 0.967
_diffrn_measurement_device_type 'Bruker AXS X8 Proteum'
_diffrn_measurement_method 'CCD \f- and \w-scans'
_diffrn_radiation_monochromator 'MONTEL graded multilayer optic'
_diffrn_radiation_type Cu-K\a
_diffrn_radiation_wavelength 1.54178
_diffrn_reflns_av_R_equivalents 0.0676
_diffrn_reflns_av_unetI/netI 0.0437
_diffrn_reflns_Laue_measured_fraction_full 0.963
_diffrn_reflns_Laue_measured_fraction_max 0.967
_diffrn_reflns_limit_h_max 12
_diffrn_reflns_limit_h_min -12
_diffrn_reflns_limit_k_max 14
_diffrn_reflns_limit_k_min -14
_diffrn_reflns_limit_l_max 17
_diffrn_reflns_limit_l_min -16
_diffrn_reflns_number 41228
_diffrn_reflns_point_group_measured_fraction_full 0.963
_diffrn_reflns_point_group_measured_fraction_max 0.967
_diffrn_reflns_theta_full 67.679
_diffrn_reflns_theta_max 67.509
_diffrn_reflns_theta_min 3.099
_diffrn_source '0.2 x 2mm^2^ focus rotating anode'
_diffrn_standards_number 0
_exptl_absorpt_coefficient_mu 13.602
_exptl_absorpt_correction_T_max 0.60027
_exptl_absorpt_correction_T_min 0.11584
_exptl_absorpt_correction_type gaussian
_exptl_absorpt_process_details 'SADABS (Bruker AXS, 2012)'
_exptl_crystal_colour colourless
_exptl_crystal_density_diffrn 1.798
_exptl_crystal_description plate
_exptl_crystal_F_000 932
_exptl_crystal_size_max 0.26
_exptl_crystal_size_mid 0.12
_exptl_crystal_size_min 0.04
_refine_diff_density_max 0.661
_refine_diff_density_min -1.106
_refine_diff_density_rms 0.117
_refine_ls_extinction_method none
_refine_ls_goodness_of_fit_ref 1.021
_refine_ls_hydrogen_treatment constr
_refine_ls_matrix_type full
_refine_ls_number_parameters 424
_refine_ls_number_reflns 6054
_refine_ls_number_restraints 0
_refine_ls_restrained_S_all 1.021
_refine_ls_R_factor_all 0.0380
_refine_ls_R_factor_gt 0.0320
_refine_ls_shift/su_max 0.002
_refine_ls_shift/su_mean 0.000
_refine_ls_structure_factor_coef Fsqd
_refine_ls_weighting_details 'w=1/[\s^2^(Fo^2^)+(0.0356P)^2^+3.1831P] where P=(Fo^2^+2Fc^2^)/3'
_refine_ls_weighting_scheme calc
_refine_ls_wR_factor_gt 0.0778
_refine_ls_wR_factor_ref 0.0815
_reflns_Friedel_coverage 0.000
_reflns_number_gt 5404
_reflns_number_total 6054
_reflns_threshold_expression 'I > 2\s(I)'
_cod_data_source_file c5dt02341f2.cif
_cod_data_source_block 8909sadabs
_cod_depositor_comments
;
The following automatic conversions were performed:

'_symmetry_cell_setting' value 'TRICLINIC' changed to 'triclinic'
according to
/usr/data/users/saulius/crontab/automatic-downloads/rss-feeds/RSC/lib/dictionaries/cif_core.dic
dictionary named 'cif_core.dic' version 2.4.2 from 2011-04-26.

Automatic conversion script
Id: cif_fix_values 3271 2015-04-21 07:52:19Z andrius 

 Adding full bibliography for 7035812--7035820.cif.
;
_cod_original_sg_symbol_Hall '-p 1 (#2:1)'
_cod_original_sg_symbol_H-M 'p -1'
_cod_database_code 7035819
_shelx_space_group_comment
;
The symmetry employed for this shelxl refinement is uniquely defined
by the following loop, which should always be used as a source of
symmetry information in preference to the above space-group names.
They are only intended as comments.
;
_olex2_refinement_description
;
1. Fixed Uiso
 At 1.2 times of:
  All C(H) groups, All C(H,H) groups
2.a Secondary CH2 refined with riding coordinates:
 C8(H8A,H8B), C9(H9A,H9B), C10(H10A,H10B), C11(H11A,H11B), C12(H12A,H12B),
 C13(H13A,H13B), C14(H14A,H14B), C15(H15A,H15B), C16(H16A,H16B), C17(H17A,H17B),
  C19(H19A,H19B), C20(H20A,H20B), C21(H21A,H21B), C22(H22A,H22B), C23(H23A,
 H23B), C24(H24A,H24B), C25(H25A,H25B), C26(H26A,H26B), C27(H27A,H27B),
 C28(H28A,H28B)
2.b Aromatic/amide H refined with riding coordinates:
 C2(H2), C3(H3), C4(H4), C5(H5), C6(H6)
;
_olex2_submission_special_instructions 'No special instructions were received'
_shelxl_version_number 2014/6

loop_
_space_group_symop_operation_xyz
'x, y, z'
'-x, -y, -z'

loop_
_atom_site_label
_atom_site_type_symbol
_atom_site_fract_x
_atom_site_fract_y
_atom_site_fract_z
_atom_site_U_iso_or_equiv
_atom_site_adp_type
_atom_site_occupancy
_atom_site_site_symmetry_order
_atom_site_calc_flag
_atom_site_refinement_flags_posn
C1 C 0.9515(3) 0.2224(3) 0.7965(2) 0.0135(7) Uani 1 1 d .
C2 C 0.9095(3) 0.2200(3) 0.8924(2) 0.0170(7) Uani 1 1 d .
H2 H 0.8281 0.2558 0.9138 0.020 Uiso 1 1 calc R
C3 C 0.9880(4) 0.1648(3) 0.9562(2) 0.0204(8) Uani 1 1 d .
H3 H 0.9602 0.1636 1.0215 0.024 Uiso 1 1 calc R
C4 C 1.1067(4) 0.1114(3) 0.9258(3) 0.0204(8) Uani 1 1 d .
H4 H 1.1595 0.0738 0.9702 0.024 Uiso 1 1 calc R
C5 C 1.1482(3) 0.1127(3) 0.8307(3) 0.0187(7) Uani 1 1 d .
H5 H 1.2285 0.0748 0.8099 0.022 Uiso 1 1 calc R
C6 C 1.0720(3) 0.1698(3) 0.7659(2) 0.0164(7) Uani 1 1 d .
H6 H 1.1018 0.1731 0.7007 0.020 Uiso 1 1 calc R
C7 C 0.7842(3) 0.1890(3) 0.6516(2) 0.0146(7) Uani 1 1 d .
C8 C 0.7695(3) 0.0229(3) 0.7778(2) 0.0179(7) Uani 1 1 d .
H8A H 0.6840 -0.0147 0.7839 0.022 Uiso 1 1 calc R
H8B H 0.7593 0.0820 0.8205 0.022 Uiso 1 1 calc R
C9 C 0.8742(4) -0.0644(3) 0.8082(2) 0.0194(8) Uani 1 1 d .
H9A H 0.8391 -0.1090 0.8682 0.023 Uiso 1 1 calc R
H9B H 0.9525 -0.0247 0.8190 0.023 Uiso 1 1 calc R
C10 C 0.9156(4) -0.1445(3) 0.7349(3) 0.0245(8) Uani 1 1 d .
H10A H 0.9922 -0.1925 0.7527 0.029 Uiso 1 1 calc R
H10B H 0.8422 -0.1948 0.7326 0.029 Uiso 1 1 calc R
C11 C 0.9521(4) -0.0776(3) 0.6390(3) 0.0241(8) Uani 1 1 d .
H11A H 1.0280 -0.0297 0.6407 0.029 Uiso 1 1 calc R
H11B H 0.9785 -0.1304 0.5922 0.029 Uiso 1 1 calc R
C12 C 0.8361(4) -0.0032(3) 0.6107(2) 0.0206(8) Uani 1 1 d .
H12A H 0.8595 0.0384 0.5473 0.025 Uiso 1 1 calc R
H12B H 0.7596 -0.0505 0.6093 0.025 Uiso 1 1 calc R
C13 C 0.6335(4) 0.1590(3) 0.5379(3) 0.0230(8) Uani 1 1 d .
H13A H 0.5463 0.1986 0.5468 0.028 Uiso 1 1 calc R
H13B H 0.6262 0.0832 0.5752 0.028 Uiso 1 1 calc R
C14 C 0.6696(4) 0.1451(4) 0.4346(3) 0.0272(9) Uani 1 1 d .
H14A H 0.5971 0.1081 0.4126 0.033 Uiso 1 1 calc R
H14B H 0.7501 0.0960 0.4265 0.033 Uiso 1 1 calc R
C15 C 0.6939(4) 0.2601(4) 0.3761(3) 0.0282(9) Uani 1 1 d .
H15A H 0.7281 0.2489 0.3107 0.034 Uiso 1 1 calc R
H15B H 0.6094 0.3041 0.3753 0.034 Uiso 1 1 calc R
C16 C 0.7922(4) 0.3263(3) 0.4155(2) 0.0247(8) Uani 1 1 d .
H16A H 0.8003 0.4027 0.3792 0.030 Uiso 1 1 calc R
H16B H 0.8799 0.2872 0.4081 0.030 Uiso 1 1 calc R
C17 C 0.7508(4) 0.3381(3) 0.5190(2) 0.0236(8) Uani 1 1 d .
H17A H 0.8193 0.3780 0.5430 0.028 Uiso 1 1 calc R
H17B H 0.6672 0.3833 0.5264 0.028 Uiso 1 1 calc R
C18 C 0.7379(3) 0.3895(3) 0.7570(2) 0.0130(7) Uani 1 1 d .
C19 C 0.5437(3) 0.2697(3) 0.7686(3) 0.0186(7) Uani 1 1 d .
H19A H 0.6065 0.2083 0.7885 0.022 Uiso 1 1 calc R
H19B H 0.5156 0.2542 0.7089 0.022 Uiso 1 1 calc R
C20 C 0.4244(3) 0.2723(3) 0.8430(3) 0.0199(8) Uani 1 1 d .
H20A H 0.4534 0.2850 0.9031 0.024 Uiso 1 1 calc R
H20B H 0.3812 0.1983 0.8526 0.024 Uiso 1 1 calc R
C21 C 0.3258(3) 0.3662(3) 0.8141(2) 0.0194(8) Uani 1 1 d .
H21A H 0.2928 0.3517 0.7558 0.023 Uiso 1 1 calc R
H21B H 0.2496 0.3675 0.8639 0.023 Uiso 1 1 calc R
C22 C 0.3926(3) 0.4798(3) 0.7981(2) 0.0199(8) Uani 1 1 d .
H22A H 0.4140 0.4988 0.8586 0.024 Uiso 1 1 calc R
H22B H 0.3311 0.5396 0.7735 0.024 Uiso 1 1 calc R
C23 C 0.5190(3) 0.4777(3) 0.7290(2) 0.0186(7) Uani 1 1 d .
H23A H 0.4956 0.4739 0.6655 0.022 Uiso 1 1 calc R
H23B H 0.5656 0.5490 0.7270 0.022 Uiso 1 1 calc R
C24 C 0.7021(3) 0.5442(3) 0.8564(2) 0.0191(8) Uani 1 1 d .
H24A H 0.6165 0.5075 0.8772 0.023 Uiso 1 1 calc R
H24B H 0.6845 0.6216 0.8256 0.023 Uiso 1 1 calc R
C25 C 0.7740(4) 0.5505(3) 0.9408(2) 0.0211(8) Uani 1 1 d .
H25A H 0.7823 0.4736 0.9754 0.025 Uiso 1 1 calc R
H25B H 0.7211 0.5986 0.9836 0.025 Uiso 1 1 calc R
C26 C 0.9108(4) 0.5989(3) 0.9126(2) 0.0216(8) Uani 1 1 d .
H26A H 0.9029 0.6786 0.8837 0.026 Uiso 1 1 calc R
H26B H 0.9561 0.5976 0.9688 0.026 Uiso 1 1 calc R
C27 C 0.9912(3) 0.5291(3) 0.8430(2) 0.0199(8) Uani 1 1 d .
H27A H 1.0775 0.5642 0.8212 0.024 Uiso 1 1 calc R
H27B H 1.0078 0.4518 0.8744 0.024 Uiso 1 1 calc R
C28 C 0.9186(3) 0.5221(3) 0.7592(2) 0.0150(7) Uani 1 1 d .
H28A H 0.9119 0.5984 0.7234 0.018 Uiso 1 1 calc R
H28B H 0.9698 0.4719 0.7174 0.018 Uiso 1 1 calc R
N1 N 0.8020(3) 0.0777(2) 0.67982(19) 0.0143(6) Uani 1 1 d .
N2 N 0.7330(3) 0.2242(2) 0.5732(2) 0.0175(6) Uani 1 1 d .
N3 N 0.6093(3) 0.3799(2) 0.75415(19) 0.0142(6) Uani 1 1 d .
N4 N 0.7843(3) 0.4778(2) 0.78865(19) 0.0136(6) Uani 1 1 d .
P1 P 0.86638(8) 0.29495(7) 0.70356(6) 0.01299(18) Uani 1 1 d .
F7 F 0.5966(2) 0.82393(19) 0.91997(16) 0.0302(5) Uani 1 1 d .
F8 F 0.4052(3) 0.6779(2) 0.96946(17) 0.0418(6) Uani 1 1 d .
F9 F 0.4861(2) 0.7439(2) 0.79026(16) 0.0357(6) Uani 1 1 d .
F10 F 0.2499(2) 0.8092(2) 0.86629(18) 0.0412(6) Uani 1 1 d .
F11 F 0.4397(2) 0.9586(2) 0.8185(2) 0.0444(7) Uani 1 1 d .
F12 F 0.3588(3) 0.8900(3) 0.9987(2) 0.0497(7) Uani 1 1 d .
Sb2 Sb 0.42268(2) 0.81839(2) 0.89379(2) 0.02210(9) Uani 1 1 d .
F1 F 0.1712(2) 0.39469(19) 0.60784(16) 0.0298(5) Uani 1 1 d .
F2 F 0.4045(2) 0.39619(19) 0.50396(16) 0.0337(5) Uani 1 1 d .
F3 F 0.3170(2) 0.2058(2) 0.60188(18) 0.0388(6) Uani 1 1 d .
F4 F 0.3313(3) 0.2325(2) 0.4173(2) 0.0570(9) Uani 1 1 d .
F5 F 0.0964(2) 0.2304(2) 0.52314(16) 0.0353(6) Uani 1 1 d .
F6 F 0.1868(3) 0.4225(2) 0.42268(18) 0.0499(7) Uani 1 1 d .
Sb1 Sb 0.25070(2) 0.31362(2) 0.51205(2) 0.02173(9) Uani 1 1 d .

loop_
_atom_site_aniso_label
_atom_site_aniso_U_11
_atom_site_aniso_U_22
_atom_site_aniso_U_33
_atom_site_aniso_U_23
_atom_site_aniso_U_13
_atom_site_aniso_U_12
C1 0.0138(16) 0.0121(15) 0.0147(17) -0.0037(14) -0.0004(13) -0.0012(13)
C2 0.0203(17) 0.0143(16) 0.0169(17) -0.0048(15) -0.0005(14) -0.0032(14)
C3 0.029(2) 0.0191(18) 0.0138(17) -0.0022(15) -0.0040(15) -0.0074(16)
C4 0.0224(18) 0.0194(18) 0.0207(18) 0.0004(16) -0.0096(15) -0.0045(15)
C5 0.0158(17) 0.0151(17) 0.0259(19) -0.0020(16) -0.0043(15) -0.0041(14)
C6 0.0164(17) 0.0157(16) 0.0169(17) -0.0033(15) 0.0010(14) -0.0036(14)
C7 0.0178(16) 0.0174(17) 0.0083(16) -0.0032(14) 0.0008(13) 0.0003(14)
C8 0.0194(17) 0.0195(17) 0.0140(17) 0.0013(15) -0.0007(14) -0.0043(15)
C9 0.0255(19) 0.0179(17) 0.0143(17) 0.0033(15) -0.0044(14) -0.0045(15)
C10 0.034(2) 0.0137(17) 0.025(2) 0.0011(16) -0.0064(17) 0.0027(16)
C11 0.038(2) 0.0167(18) 0.0190(19) -0.0086(16) -0.0029(16) 0.0027(17)
C12 0.035(2) 0.0151(17) 0.0136(17) -0.0058(15) -0.0053(15) 0.0006(16)
C13 0.0213(19) 0.029(2) 0.0209(19) -0.0051(17) -0.0086(15) -0.0020(16)
C14 0.028(2) 0.034(2) 0.023(2) -0.0100(18) -0.0107(16) -0.0025(18)
C15 0.033(2) 0.037(2) 0.0161(19) -0.0096(18) -0.0053(16) 0.0046(19)
C16 0.038(2) 0.0219(19) 0.0146(18) -0.0001(16) -0.0064(16) 0.0012(17)
C17 0.037(2) 0.0177(18) 0.0162(18) -0.0019(15) -0.0075(16) 0.0035(16)
C18 0.0169(17) 0.0137(16) 0.0078(15) 0.0001(14) -0.0007(13) 0.0003(14)
C19 0.0169(17) 0.0159(17) 0.0240(19) -0.0071(16) -0.0002(15) -0.0033(14)
C20 0.0194(18) 0.0212(18) 0.0184(18) -0.0026(16) 0.0010(15) -0.0039(15)
C21 0.0157(17) 0.0283(19) 0.0152(17) -0.0067(16) -0.0018(14) -0.0016(15)
C22 0.0193(18) 0.0242(19) 0.0168(18) -0.0050(16) -0.0031(15) 0.0032(15)
C23 0.0176(17) 0.0221(18) 0.0155(17) -0.0023(15) -0.0019(14) 0.0027(15)
C24 0.0203(18) 0.0211(18) 0.0180(18) -0.0128(16) -0.0007(14) 0.0011(15)
C25 0.030(2) 0.0226(19) 0.0119(17) -0.0071(15) -0.0005(15) -0.0040(16)
C26 0.032(2) 0.0195(18) 0.0158(18) -0.0054(16) -0.0087(15) -0.0038(16)
C27 0.0197(18) 0.0210(18) 0.0205(18) -0.0041(16) -0.0065(15) -0.0027(15)
C28 0.0161(17) 0.0162(16) 0.0126(16) -0.0021(14) 0.0010(13) -0.0063(14)
N1 0.0210(15) 0.0129(14) 0.0096(13) -0.0018(12) -0.0032(11) -0.0009(12)
N2 0.0218(15) 0.0182(15) 0.0137(14) -0.0062(13) -0.0035(12) 0.0007(12)
N3 0.0157(14) 0.0157(14) 0.0114(13) -0.0037(12) -0.0010(11) 0.0004(12)
N4 0.0159(14) 0.0144(14) 0.0114(13) -0.0059(12) -0.0010(11) -0.0013(12)
P1 0.0146(4) 0.0136(4) 0.0109(4) -0.0038(3) -0.0002(3) 0.0002(3)
F7 0.0273(12) 0.0323(12) 0.0307(12) 0.0015(10) -0.0055(10) -0.0058(10)
F8 0.0543(16) 0.0407(14) 0.0310(13) 0.0065(12) -0.0105(12) -0.0243(13)
F9 0.0341(13) 0.0481(15) 0.0260(12) -0.0127(11) -0.0046(10) 0.0129(11)
F10 0.0252(12) 0.0577(16) 0.0431(15) -0.0178(13) -0.0016(11) -0.0018(12)
F11 0.0333(13) 0.0332(13) 0.0618(18) 0.0068(13) -0.0037(12) 0.0063(11)
F12 0.0361(14) 0.0662(18) 0.0507(16) -0.0376(15) 0.0145(12) -0.0161(13)
Sb2 0.02106(14) 0.02471(14) 0.01978(14) -0.00494(11) 0.00245(10) -0.00184(10)
F1 0.0299(12) 0.0332(12) 0.0286(12) -0.0118(10) -0.0042(10) -0.0015(10)
F2 0.0363(13) 0.0309(12) 0.0320(13) -0.0014(11) 0.0036(10) -0.0124(11)
F3 0.0269(12) 0.0349(13) 0.0473(15) 0.0096(12) 0.0055(11) 0.0026(10)
F4 0.072(2) 0.0532(17) 0.0458(16) -0.0332(15) 0.0285(15) -0.0295(15)
F5 0.0363(13) 0.0429(14) 0.0291(12) -0.0100(11) -0.0020(10) -0.0156(11)
F6 0.073(2) 0.0467(16) 0.0341(14) 0.0064(13) -0.0278(14) -0.0150(15)
Sb1 0.02891(15) 0.02247(14) 0.01382(13) -0.00357(10) 0.00032(10) -0.00607(10)

loop_
_atom_type_symbol
_atom_type_description
_atom_type_scat_dispersion_real
_atom_type_scat_dispersion_imag
_atom_type_scat_source
C C 0.0181 0.0091 'International Tables Vol C Tables 4.2.6.8 and 6.1.1.4'
H H 0.0000 0.0000 'International Tables Vol C Tables 4.2.6.8 and 6.1.1.4'
N N 0.0311 0.0180 'International Tables Vol C Tables 4.2.6.8 and 6.1.1.4'
F F 0.0727 0.0534 'International Tables Vol C Tables 4.2.6.8 and 6.1.1.4'
P P 0.2955 0.4335 'International Tables Vol C Tables 4.2.6.8 and 6.1.1.4'
Sb Sb -0.0562 5.8946 'International Tables Vol C Tables 4.2.6.8 and 6.1.1.4'

loop_
_exptl_crystal_face_index_h
_exptl_crystal_face_index_k
_exptl_crystal_face_index_l
_exptl_crystal_face_perp_dist
2.00 0.00 -1.00 0.0200
-2.00 0.00 1.00 0.0200
0.00 2.00 1.00 0.1300
0.00 -2.00 -1.00 0.1300
1.00 0.00 2.00 0.0600
-1.00 0.00 -2.00 0.0600

loop_
_geom_angle_atom_site_label_1
_geom_angle_atom_site_label_2
_geom_angle_atom_site_label_3
_geom_angle
C2 C1 C6 119.8(3)
C2 C1 P1 125.5(3)
C6 C1 P1 114.6(2)
C3 C2 C1 119.3(3)
C2 C3 C4 120.8(3)
C5 C4 C3 120.1(3)
C4 C5 C6 119.7(3)
C5 C6 C1 120.2(3)
N1 C7 P1 120.4(2)
N2 C7 N1 120.7(3)
N2 C7 P1 117.2(3)
N1 C8 C9 113.0(3)
C8 C9 C10 111.9(3)
C11 C10 C9 110.4(3)
C12 C11 C10 110.4(3)
N1 C12 C11 108.4(3)
N2 C13 C14 112.2(3)
C13 C14 C15 110.5(3)
C16 C15 C14 111.2(3)
C15 C16 C17 112.1(3)
N2 C17 C16 109.5(3)
N3 C18 N4 121.6(3)
N3 C18 P1 123.5(2)
N4 C18 P1 114.5(2)
N3 C19 C20 109.8(3)
C19 C20 C21 110.9(3)
C22 C21 C20 109.5(3)
C21 C22 C23 111.6(3)
N3 C23 C22 112.7(3)
N4 C24 C25 109.8(3)
C24 C25 C26 112.2(3)
C27 C26 C25 109.8(3)
C28 C27 C26 110.8(3)
N4 C28 C27 111.7(3)
C7 N1 C8 124.6(3)
C7 N1 C12 120.8(3)
C12 N1 C8 113.9(3)
C7 N2 C13 122.8(3)
C7 N2 C17 124.6(3)
C17 N2 C13 112.0(3)
C18 N3 C19 123.2(3)
C18 N3 C23 123.6(3)
C19 N3 C23 113.0(3)
C18 N4 C24 122.1(3)
C18 N4 C28 124.6(3)
C28 N4 C24 113.2(3)
C1 P1 C7 108.55(15)
C1 P1 C18 107.58(15)
C7 P1 C18 108.17(15)
F7 Sb2 F8 89.59(11)
F7 Sb2 F10 178.47(10)
F9 Sb2 F7 88.91(10)
F9 Sb2 F8 89.83(11)
F9 Sb2 F10 89.78(10)
F9 Sb2 F11 90.29(12)
F10 Sb2 F8 89.61(12)
F11 Sb2 F7 90.51(11)
F11 Sb2 F8 179.85(13)
F11 Sb2 F10 90.30(12)
F12 Sb2 F7 91.13(11)
F12 Sb2 F8 89.02(13)
F12 Sb2 F9 178.85(12)
F12 Sb2 F10 90.16(11)
F12 Sb2 F11 90.87(13)
F1 Sb1 F2 89.75(10)
F1 Sb1 F3 89.75(11)
F1 Sb1 F5 89.35(10)
F2 Sb1 F5 178.70(10)
F3 Sb1 F2 89.30(11)
F3 Sb1 F5 89.76(11)
F4 Sb1 F1 179.43(13)
F4 Sb1 F2 89.92(11)
F4 Sb1 F3 89.79(13)
F4 Sb1 F5 90.97(11)
F4 Sb1 F6 90.37(14)
F6 Sb1 F1 90.09(12)
F6 Sb1 F2 89.83(12)
F6 Sb1 F3 179.11(11)
F6 Sb1 F5 91.10(12)

loop_
_geom_bond_atom_site_label_1
_geom_bond_atom_site_label_2
_geom_bond_distance
C1 C2 1.397(5)
C1 C6 1.401(5)
C1 P1 1.806(3)
C2 C3 1.386(5)
C3 C4 1.390(5)
C4 C5 1.386(5)
C5 C6 1.389(5)
C7 N1 1.346(4)
C7 N2 1.327(4)
C7 P1 1.842(3)
C8 C9 1.523(5)
C8 N1 1.485(4)
C9 C10 1.526(5)
C10 C11 1.518(5)
C11 C12 1.516(5)
C12 N1 1.479(4)
C13 C14 1.524(5)
C13 N2 1.491(5)
C14 C15 1.525(6)
C15 C16 1.521(6)
C16 C17 1.527(5)
C17 N2 1.482(5)
C18 N3 1.333(4)
C18 N4 1.333(4)
C18 P1 1.847(3)
C19 C20 1.519(5)
C19 N3 1.481(4)
C20 C21 1.525(5)
C21 C22 1.522(5)
C22 C23 1.527(5)
C23 N3 1.490(4)
C24 C25 1.524(5)
C24 N4 1.489(4)
C25 C26 1.524(5)
C26 C27 1.523(5)
C27 C28 1.521(5)
C28 N4 1.484(4)
F7 Sb2 1.876(2)
F8 Sb2 1.878(2)
F9 Sb2 1.870(2)
F10 Sb2 1.876(2)
F11 Sb2 1.873(3)
F12 Sb2 1.869(2)
F1 Sb1 1.871(2)
F2 Sb1 1.878(2)
F3 Sb1 1.876(2)
F4 Sb1 1.863(2)
F5 Sb1 1.882(2)
F6 Sb1 1.870(3)

loop_
_cod_changelog_entry_id
_cod_changelog_entry_author
_cod_changelog_entry_date
_cod_changelog_entry_text
1 'Vaitkus, Antanas' 2022-06-28T20:30:00+03:00
;
 Removed the '_chemical_name_systematic' data item that had an incorrect value.
;
